data_2233986
loop_
_publ_author_name
'Li, Xiao-Yan'

_publ_section_title
;
 (<i>E</i>)-<i>N</i>'-(3-Fluorobenzylidene)-3-nitrobenzohydrazide
;
_journal_coeditor_code RZ2708
_journal_issue 3
_journal_name_full 'Acta Crystallographica Section E'
_journal_page_first o697
_journal_paper_doi 10.1107/S1600536812005478
_journal_volume 68
_journal_year 2012
_chemical_formula_iupac 'C14 H10 F N3 O3'
_chemical_formula_moiety 'C14 H10 F N3 O3'
_chemical_formula_sum 'C14 H10 F N3 O3'
_chemical_formula_weight 287.25
_chemical_name_systematic
;
(<i>E</i>)-<i>N</i>'-(3-Fluorobenzylidene)-3-nitrobenzohydrazide
;
_space_group_IT_number 14
_symmetry_cell_setting monoclinic
_symmetry_space_group_name_Hall '-P 2ybc'
_symmetry_space_group_name_H-M 'P 1 21/c 1'
_atom_sites_solution_hydrogens geom
_atom_sites_solution_primary direct
_atom_sites_solution_secondary difmap
_audit_creation_method SHELXL-97
_cell_angle_alpha 90.00
_cell_angle_beta 94.855(2)
_cell_angle_gamma 90.00
_cell_formula_units_Z 4
_cell_length_a 11.823(2)
_cell_length_b 12.813(3)
_cell_length_c 8.7020(17)
_cell_measurement_reflns_used 690
_cell_measurement_temperature 298(2)
_cell_measurement_theta_max 26.20
_cell_measurement_theta_min 2.35
_cell_volume 1313.5(5)
_computing_cell_refinement 'SAINT (Bruker, 1998)'
_computing_data_collection 'SMART (Bruker, 1998)'
_computing_data_reduction 'SAINT (Bruker, 1998)'
_computing_molecular_graphics 'SHELXTL (Sheldrick, 2008)'
_computing_publication_material 'SHELXTL (Sheldrick, 2008)'
_computing_structure_refinement 'SHELXL97 (Sheldrick, 2008)'
_computing_structure_solution 'SHELXS97 (Sheldrick, 2008)'
_diffrn_ambient_temperature 298(2)
_diffrn_measured_fraction_theta_full 0.991
_diffrn_measured_fraction_theta_max 0.991
_diffrn_measurement_device_type 'Bruker SMART CCD area-detector'
_diffrn_measurement_method '\w scans'
_diffrn_radiation_monochromator graphite
_diffrn_radiation_source 'fine-focus sealed tube'
_diffrn_radiation_type MoK\a
_diffrn_radiation_wavelength 0.71073
_diffrn_reflns_av_R_equivalents 0.0745
_diffrn_reflns_av_sigmaI/netI 0.0850
_diffrn_reflns_limit_h_max 14
_diffrn_reflns_limit_h_min -14
_diffrn_reflns_limit_k_max 15
_diffrn_reflns_limit_k_min -15
_diffrn_reflns_limit_l_max 10
_diffrn_reflns_limit_l_min -10
_diffrn_reflns_number 9452
_diffrn_reflns_theta_full 25.50
_diffrn_reflns_theta_max 25.50
_diffrn_reflns_theta_min 1.73
_diffrn_standards_number 0
_exptl_absorpt_coefficient_mu 0.114
_exptl_absorpt_correction_T_max 0.9831
_exptl_absorpt_correction_T_min 0.9808
_exptl_absorpt_correction_type multi-scan
_exptl_absorpt_process_details '(SADABS; Sheldrick, 1996)'
_exptl_crystal_colour yellow
_exptl_crystal_density_diffrn 1.453
_exptl_crystal_density_method 'not measured'
_exptl_crystal_description block
_exptl_crystal_F_000 592
_exptl_crystal_size_max 0.17
_exptl_crystal_size_mid 0.17
_exptl_crystal_size_min 0.15
_refine_diff_density_max 0.588
_refine_diff_density_min -0.224
_refine_ls_extinction_method none
_refine_ls_goodness_of_fit_ref 1.024
_refine_ls_hydrogen_treatment mixed
_refine_ls_matrix_type full
_refine_ls_number_parameters 193
_refine_ls_number_reflns 2429
_refine_ls_number_restraints 1
_refine_ls_restrained_S_all 1.023
_refine_ls_R_factor_all 0.1352
_refine_ls_R_factor_gt 0.0798
_refine_ls_shift/su_max 0.000
_refine_ls_shift/su_mean 0.000
_refine_ls_structure_factor_coef Fsqd
_refine_ls_weighting_details 'calc w=1/[\s^2^(Fo^2^)+(0.0985P)^2^+0.4222P] where P=(Fo^2^+2Fc^2^)/3'
_refine_ls_weighting_scheme calc
_refine_ls_wR_factor_gt 0.1867
_refine_ls_wR_factor_ref 0.2179
_reflns_number_gt 1438
_reflns_number_total 2429
_reflns_threshold_expression I>2\s(I)
_cod_data_source_file rz2708.cif
_cod_data_source_block I
_cod_original_sg_symbol_H-M 'P 21/c'
_cod_database_code 2233986
_cod_database_fobs_code 2233986

loop_
_symmetry_equiv_pos_as_xyz
'x, y, z'
'-x, y+1/2, -z+1/2'
'-x, -y, -z'
'x, -y-1/2, z-1/2'

loop_
_atom_site_type_symbol
_atom_site_label
_atom_site_fract_x
_atom_site_fract_y
_atom_site_fract_z
_atom_site_U_iso_or_equiv
_atom_site_adp_type
_atom_site_calc_flag
_atom_site_refinement_flags
_atom_site_occupancy
_atom_site_symmetry_multiplicity
F F1 0.6421(4) -0.2974(2) 1.1301(4) 0.1160(14) Uani d . 1 1
N N1 1.0252(3) 0.4021(4) 0.6545(5) 0.0679(12) Uani d . 1 1
N N2 0.7281(3) 0.2345(2) 0.9891(3) 0.0395(8) Uani d D 1 1
N N3 0.6810(3) 0.1600(2) 1.0796(3) 0.0378(8) Uani d . 1 1
O O1 1.0149(4) 0.3120(3) 0.6079(6) 0.1118(16) Uani d . 1 1
O O2 1.0930(3) 0.4628(3) 0.6109(4) 0.0929(13) Uani d . 1 1
O O3 0.7513(2) 0.34723(19) 1.1894(3) 0.0479(8) Uani d . 1 1
C C1 0.8197(3) 0.3996(3) 0.9543(4) 0.0342(9) Uani d . 1 1
C C2 0.8882(3) 0.3651(3) 0.8433(4) 0.0375(9) Uani d . 1 1
H H2A 0.8947 0.2943 0.8222 0.045 Uiso calc R 1 1
C C3 0.9466(3) 0.4386(3) 0.7646(4) 0.0427(10) Uani d . 1 1
C C4 0.9357(4) 0.5431(3) 0.7881(5) 0.0527(11) Uani d . 1 1
H H4 0.9744 0.5910 0.7318 0.063 Uiso calc R 1 1
C C5 0.8655(4) 0.5763(3) 0.8979(5) 0.0538(11) Uani d . 1 1
H H5 0.8568 0.6473 0.9156 0.065 Uiso calc R 1 1
C C6 0.8089(3) 0.5051(3) 0.9806(5) 0.0445(10) Uani d . 1 1
H H6 0.7628 0.5282 1.0551 0.053 Uiso calc R 1 1
C C7 0.7631(3) 0.3250(3) 1.0550(4) 0.0354(9) Uani d . 1 1
C C8 0.6781(3) 0.0680(3) 1.0258(4) 0.0367(9) Uani d . 1 1
H H8 0.7070 0.0547 0.9316 0.044 Uiso calc R 1 1
C C9 0.6300(3) -0.0173(3) 1.1103(4) 0.0385(9) Uani d . 1 1
C C10 0.6562(4) -0.1197(3) 1.0745(5) 0.0529(11) Uani d . 1 1
H H10 0.7025 -0.1344 0.9961 0.064 Uiso calc R 1 1
C C11 0.6121(4) -0.1984(3) 1.1575(5) 0.0619(13) Uani d . 1 1
C C12 0.5428(4) -0.1806(4) 1.2734(5) 0.0634(13) Uani d . 1 1
H H12 0.5138 -0.2358 1.3273 0.076 Uiso calc R 1 1
C C13 0.5176(4) -0.0806(4) 1.3071(5) 0.0546(12) Uani d . 1 1
H H13 0.4702 -0.0673 1.3848 0.066 Uiso calc R 1 1
C C14 0.5605(3) 0.0019(3) 1.2291(4) 0.0447(10) Uani d . 1 1
H H14 0.5433 0.0701 1.2555 0.054 Uiso calc R 1 1
H H2 0.736(4) 0.215(4) 0.891(2) 0.080 Uiso d D 1 1

loop_
_atom_site_aniso_label
_atom_site_aniso_U_11
_atom_site_aniso_U_22
_atom_site_aniso_U_33
_atom_site_aniso_U_12
_atom_site_aniso_U_13
_atom_site_aniso_U_23
F1 0.192(4) 0.0477(18) 0.111(3) -0.004(2) 0.029(3) -0.0008(17)
N1 0.065(3) 0.073(3) 0.069(3) -0.009(2) 0.028(2) 0.006(2)
N2 0.054(2) 0.0383(18) 0.0278(16) -0.0094(16) 0.0141(15) 0.0014(14)
N3 0.0390(18) 0.0411(19) 0.0342(17) -0.0043(15) 0.0084(13) 0.0036(14)
O1 0.133(4) 0.077(3) 0.139(4) -0.010(3) 0.088(3) -0.010(3)
O2 0.087(3) 0.109(3) 0.089(3) -0.039(2) 0.042(2) 0.002(2)
O3 0.0715(19) 0.0427(16) 0.0312(14) -0.0021(14) 0.0154(13) -0.0040(12)
C1 0.036(2) 0.036(2) 0.0298(18) -0.0029(17) -0.0025(16) -0.0001(16)
C2 0.041(2) 0.039(2) 0.033(2) -0.0069(18) 0.0019(17) 0.0001(16)
C3 0.039(2) 0.049(3) 0.041(2) -0.0064(18) 0.0036(17) 0.0022(18)
C4 0.058(3) 0.053(3) 0.048(2) -0.021(2) 0.004(2) 0.013(2)
C5 0.067(3) 0.034(2) 0.059(3) -0.007(2) 0.000(2) 0.003(2)
C6 0.048(2) 0.040(2) 0.044(2) 0.0012(19) 0.0018(19) -0.0007(18)
C7 0.040(2) 0.037(2) 0.031(2) 0.0026(17) 0.0073(16) -0.0030(16)
C8 0.037(2) 0.039(2) 0.035(2) 0.0036(17) 0.0050(16) -0.0006(17)
C9 0.039(2) 0.041(2) 0.035(2) -0.0062(18) -0.0013(17) 0.0014(17)
C10 0.069(3) 0.039(2) 0.052(3) -0.003(2) 0.014(2) 0.001(2)
C11 0.092(4) 0.031(2) 0.063(3) -0.001(2) 0.008(3) 0.001(2)
C12 0.080(3) 0.055(3) 0.055(3) -0.025(3) 0.000(2) 0.015(2)
C13 0.058(3) 0.057(3) 0.051(3) -0.014(2) 0.015(2) 0.006(2)
C14 0.049(2) 0.041(2) 0.045(2) -0.0040(19) 0.0083(19) 0.0042(18)

loop_
_atom_type_symbol
_atom_type_description
_atom_type_scat_dispersion_real
_atom_type_scat_dispersion_imag
_atom_type_scat_source
C C 0.0033 0.0016 'International Tables Vol C Tables 4.2.6.8 and 6.1.1.4'
H H 0.0000 0.0000 'International Tables Vol C Tables 4.2.6.8 and 6.1.1.4'
N N 0.0061 0.0033 'International Tables Vol C Tables 4.2.6.8 and 6.1.1.4'
O O 0.0106 0.0060 'International Tables Vol C Tables 4.2.6.8 and 6.1.1.4'
F F 0.0171 0.0103 'International Tables Vol C Tables 4.2.6.8 and 6.1.1.4'

loop_
_geom_angle_atom_site_label_1
_geom_angle_atom_site_label_2
_geom_angle_atom_site_label_3
_geom_angle
O2 N1 O1 123.8(4)
O2 N1 C3 118.4(4)
O1 N1 C3 117.8(4)
C7 N2 N3 118.5(3)
C7 N2 H2 126(3)
N3 N2 H2 115(3)
C8 N3 N2 115.5(3)
C6 C1 C2 119.8(3)
C6 C1 C7 118.6(3)
C2 C1 C7 121.5(3)
C3 C2 C1 118.3(4)
C3 C2 H2A 120.9
C1 C2 H2A 120.9
C4 C3 C2 122.5(4)
C4 C3 N1 119.0(4)
C2 C3 N1 118.5(4)
C3 C4 C5 118.4(4)
C3 C4 H4 120.8
C5 C4 H4 120.8
C6 C5 C4 120.4(4)
C6 C5 H5 119.8
C4 C5 H5 119.8
C5 C6 C1 120.6(4)
C5 C6 H6 119.7
C1 C6 H6 119.7
O3 C7 N2 123.6(3)
O3 C7 C1 120.3(3)
N2 C7 C1 116.0(3)
N3 C8 C9 120.6(3)
N3 C8 H8 119.7
C9 C8 H8 119.7
C10 C9 C14 119.2(4)
C10 C9 C8 119.4(3)
C14 C9 C8 121.4(3)
C11 C10 C9 118.4(4)
C11 C10 H10 120.8
C9 C10 H10 120.8
F1 C11 C10 118.9(5)
F1 C11 C12 118.1(4)
C10 C11 C12 122.9(4)
C13 C12 C11 118.2(4)
C13 C12 H12 120.9
C11 C12 H12 120.9
C12 C13 C14 121.6(4)
C12 C13 H13 119.2
C14 C13 H13 119.2
C13 C14 C9 119.7(4)
C13 C14 H14 120.2
C9 C14 H14 120.2

loop_
_geom_bond_atom_site_label_1
_geom_bond_atom_site_label_2
_geom_bond_distance
F1 C11 1.344(5)
N1 O2 1.201(5)
N1 O1 1.225(5)
N1 C3 1.467(5)
N2 C7 1.343(5)
N2 N3 1.383(4)
N2 H2 0.897(10)
N3 C8 1.268(4)
O3 C7 1.223(4)
C1 C6 1.379(5)
C1 C2 1.384(5)
C1 C7 1.493(5)
C2 C3 1.384(5)
C2 H2A 0.9300
C3 C4 1.362(6)
C4 C5 1.384(6)
C4 H4 0.9300
C5 C6 1.372(6)
C5 H5 0.9300
C6 H6 0.9300
C8 C9 1.459(5)
C8 H8 0.9300
C9 C10 1.390(6)
C9 C14 1.396(5)
C10 C11 1.369(6)
C10 H10 0.9300
C11 C12 1.371(7)
C12 C13 1.353(6)
C12 H12 0.9300
C13 C14 1.376(5)
C13 H13 0.9300
C14 H14 0.9300

loop_
_geom_hbond_atom_site_label_D
_geom_hbond_atom_site_label_H
_geom_hbond_atom_site_label_A
_geom_hbond_site_symmetry_A
_geom_hbond_distance_DH
_geom_hbond_distance_HA
_geom_hbond_distance_DA
_geom_hbond_angle_DHA
N2 H2 O3 4_565 0.897(10) 1.955(13) 2.846(4) 172(5)

loop_
_cod_related_entry_id
_cod_related_entry_database
_cod_related_entry_code
1 ChemSpider 7839575
